data_7003390
loop_
_publ_author_name
'Jones, Cameron'
'Mills, David P.'
'Rose, Richard P.'
'Stasch, Andreas'

_publ_section_title
;
 Synthesis and structural characterisation of group 10 metal(ii) gallyl
 complexes: analogies with platinum diboration catalysts?
;
_journal_issue 33
_journal_name_full 'Dalton Transactions'
_journal_page_first 4395
_journal_page_last 4408
_journal_paper_doi 10.1039/b715895e
_journal_year 2008
_chemical_formula_sum 'C64 H102 Ga2 N4 P2 Pd'
_chemical_formula_weight 1235.28
_chemical_name_systematic
;
?
;
_space_group_IT_number 2
_symmetry_cell_setting triclinic
_symmetry_space_group_name_Hall '-P 1'
_symmetry_space_group_name_H-M 'P -1'
_atom_sites_solution_hydrogens geom
_atom_sites_solution_primary direct
_atom_sites_solution_secondary difmap
_audit_creation_method SHELXL-97
_cell_angle_alpha 101.17(3)
_cell_angle_beta 103.06(3)
_cell_angle_gamma 113.84(3)
_cell_formula_units_Z 1
_cell_length_a 10.783(2)
_cell_length_b 12.571(3)
_cell_length_c 13.913(3)
_cell_measurement_temperature 150(2)
_cell_volume 1592.1(9)
_computing_structure_refinement 'SHELXL-97 (Sheldrick, 1997)'
_computing_structure_solution 'SHELXS-97 (Sheldrick, 1990)'
_diffrn_ambient_temperature 150(2)
_diffrn_measured_fraction_theta_full 0.992
_diffrn_measured_fraction_theta_max 0.992
_diffrn_measurement_device_type 'Nonius Kappa CCD'
_diffrn_radiation_monochromator graphite
_diffrn_radiation_source 'fine-focus sealed tube'
_diffrn_radiation_type MoK\a
_diffrn_radiation_wavelength 0.71073
_diffrn_reflns_av_R_equivalents 0.0578
_diffrn_reflns_av_sigmaI/netI 0.0919
_diffrn_reflns_limit_h_max 12
_diffrn_reflns_limit_h_min -12
_diffrn_reflns_limit_k_max 14
_diffrn_reflns_limit_k_min -14
_diffrn_reflns_limit_l_max 16
_diffrn_reflns_limit_l_min -16
_diffrn_reflns_number 10379
_diffrn_reflns_theta_full 24.98
_diffrn_reflns_theta_max 24.98
_diffrn_reflns_theta_min 3.11
_exptl_absorpt_coefficient_mu 1.210
_exptl_absorpt_correction_T_max 0.884
_exptl_absorpt_correction_T_min 0.739
_exptl_absorpt_correction_type multi-scan
_exptl_absorpt_process_details 'Sortav (Blessing, 1995)'
_exptl_crystal_colour red
_exptl_crystal_density_diffrn 1.288
_exptl_crystal_density_method 'not measured'
_exptl_crystal_description block
_exptl_crystal_F_000 652
_exptl_crystal_size_max 0.10
_exptl_crystal_size_mid 0.08
_exptl_crystal_size_min 0.04
_refine_diff_density_max 0.512
_refine_diff_density_min -0.521
_refine_diff_density_rms 0.092
_refine_ls_extinction_method none
_refine_ls_goodness_of_fit_ref 1.009
_refine_ls_hydrogen_treatment constr
_refine_ls_matrix_type full
_refine_ls_number_parameters 342
_refine_ls_number_reflns 5553
_refine_ls_number_restraints 0
_refine_ls_restrained_S_all 1.009
_refine_ls_R_factor_all 0.0805
_refine_ls_R_factor_gt 0.0487
_refine_ls_shift/su_max 0.000
_refine_ls_shift/su_mean 0.000
_refine_ls_structure_factor_coef Fsqd
_refine_ls_weighting_details 'calc w=1/[\s^2^(Fo^2^)+(0.0111P)^2^+1.8925P] where P=(Fo^2^+2Fc^2^)/3'
_refine_ls_weighting_scheme calc
_refine_ls_wR_factor_gt 0.0831
_refine_ls_wR_factor_ref 0.0919
_reflns_number_gt 4044
_reflns_number_total 5553
_reflns_threshold_expression >2sigma(I)
_cod_data_source_file b715895e.txt
_cod_data_source_block compound8
_cod_original_cell_volume 1592.2(6)
_cod_original_sg_symbol_H-M P-1
_cod_database_code 7003390

loop_
_symmetry_equiv_pos_as_xyz
'x, y, z'
'-x, -y, -z'

loop_
_atom_site_label
_atom_site_type_symbol
_atom_site_fract_x
_atom_site_fract_y
_atom_site_fract_z
_atom_site_U_iso_or_equiv
_atom_site_adp_type
_atom_site_occupancy
_atom_site_symmetry_multiplicity
_atom_site_calc_flag
_atom_site_refinement_flags
_atom_site_disorder_assembly
_atom_site_disorder_group
Pd1 Pd 0.5000 0.5000 0.5000 0.01731(14) Uani 1 2 d S . .
Ga1 Ga 0.56857(4) 0.52095(4) 0.68573(3) 0.01829(14) Uani 1 1 d . . .
P1 P 0.40137(11) 0.63053(10) 0.52582(9) 0.0207(3) Uani 1 1 d . . .
N1 N 0.6704(3) 0.6549(3) 0.8122(3) 0.0195(8) Uani 1 1 d . . .
N2 N 0.5281(3) 0.4176(3) 0.7703(3) 0.0211(8) Uani 1 1 d . . .
C1 C 0.6618(4) 0.6106(4) 0.8971(3) 0.0250(10) Uani 1 1 d . . .
H1 H 0.7056 0.6646 0.9667 0.030 Uiso 1 1 calc R . .
C2 C 0.5896(4) 0.4894(4) 0.8755(3) 0.0259(11) Uani 1 1 d . . .
H2 H 0.5801 0.4533 0.9291 0.031 Uiso 1 1 calc R . .
C3 C 0.7553(4) 0.7847(4) 0.8349(3) 0.0196(10) Uani 1 1 d . . .
C4 C 0.7172(4) 0.8681(4) 0.8878(3) 0.0232(10) Uani 1 1 d . . .
C5 C 0.8051(5) 0.9938(4) 0.9095(3) 0.0298(11) Uani 1 1 d . . .
H5 H 0.7819 1.0511 0.9461 0.036 Uiso 1 1 calc R . .
C6 C 0.9238(5) 1.0361(4) 0.8792(3) 0.0306(11) Uani 1 1 d . . .
H6 H 0.9820 1.1218 0.8951 0.037 Uiso 1 1 calc R . .
C7 C 0.9589(4) 0.9539(4) 0.8255(3) 0.0263(11) Uani 1 1 d . . .
H7 H 1.0393 0.9840 0.8026 0.032 Uiso 1 1 calc R . .
C8 C 0.8788(4) 0.8280(4) 0.8044(3) 0.0219(10) Uani 1 1 d . . .
C9 C 0.5884(4) 0.8282(4) 0.9247(3) 0.0262(11) Uani 1 1 d . . .
H9 H 0.5298 0.7370 0.8937 0.031 Uiso 1 1 calc R . .
C10 C 0.6351(5) 0.8607(4) 1.0433(3) 0.0360(12) Uani 1 1 d . . .
H10A H 0.6957 0.8235 1.0664 0.054 Uiso 1 1 calc R . .
H10B H 0.5496 0.8294 1.0642 0.054 Uiso 1 1 calc R . .
H10C H 0.6899 0.9501 1.0754 0.054 Uiso 1 1 calc R . .
C11 C 0.4918(5) 0.8850(4) 0.8906(4) 0.0362(12) Uani 1 1 d . . .
H11A H 0.5424 0.9734 0.9281 0.054 Uiso 1 1 calc R . .
H11B H 0.4029 0.8467 0.9063 0.054 Uiso 1 1 calc R . .
H11C H 0.4679 0.8715 0.8155 0.054 Uiso 1 1 calc R . .
C12 C 0.9237(4) 0.7392(4) 0.7517(3) 0.0264(11) Uani 1 1 d . . .
H12 H 0.8347 0.6677 0.6986 0.032 Uiso 1 1 calc R . .
C13 C 0.9892(5) 0.6905(5) 0.8310(4) 0.0398(13) Uani 1 1 d . . .
H13A H 1.0778 0.7585 0.8836 0.060 Uiso 1 1 calc R . .
H13B H 1.0116 0.6290 0.7952 0.060 Uiso 1 1 calc R . .
H13C H 0.9201 0.6530 0.8649 0.060 Uiso 1 1 calc R . .
C14 C 1.0290(5) 0.7922(4) 0.6957(4) 0.0446(14) Uani 1 1 d . . .
H14A H 0.9885 0.8251 0.6460 0.067 Uiso 1 1 calc R . .
H14B H 1.0455 0.7274 0.6584 0.067 Uiso 1 1 calc R . .
H14C H 1.1206 0.8582 0.7468 0.067 Uiso 1 1 calc R . .
C15 C 0.4783(4) 0.2883(4) 0.7464(3) 0.0212(10) Uani 1 1 d . . .
C16 C 0.3299(4) 0.2075(4) 0.6935(3) 0.0222(10) Uani 1 1 d . . .
C17 C 0.2836(5) 0.0816(4) 0.6648(4) 0.0305(11) Uani 1 1 d . . .
H17 H 0.1846 0.0264 0.6273 0.037 Uiso 1 1 calc R . .
C18 C 0.3789(5) 0.0353(4) 0.6897(4) 0.0329(12) Uani 1 1 d . . .
H18 H 0.3451 -0.0509 0.6701 0.040 Uiso 1 1 calc R . .
C19 C 0.5232(5) 0.1149(4) 0.7431(4) 0.0340(12) Uani 1 1 d . . .
H19 H 0.5881 0.0826 0.7599 0.041 Uiso 1 1 calc R . .
C20 C 0.5756(4) 0.2422(4) 0.7731(3) 0.0267(11) Uani 1 1 d . . .
C21 C 0.2230(4) 0.2567(4) 0.6706(3) 0.0269(11) Uani 1 1 d . . .
H21 H 0.2652 0.3253 0.6424 0.032 Uiso 1 1 calc R . .
C22 C 0.2030(5) 0.3107(5) 0.7711(4) 0.0443(14) Uani 1 1 d . . .
H22A H 0.1601 0.2453 0.8003 0.066 Uiso 1 1 calc R . .
H22B H 0.1393 0.3475 0.7558 0.066 Uiso 1 1 calc R . .
H22C H 0.2969 0.3737 0.8216 0.066 Uiso 1 1 calc R . .
C23 C 0.0767(5) 0.1634(5) 0.5905(4) 0.0515(15) Uani 1 1 d . . .
H23A H 0.0898 0.1251 0.5278 0.077 Uiso 1 1 calc R . .
H23B H 0.0190 0.2048 0.5724 0.077 Uiso 1 1 calc R . .
H23C H 0.0269 0.1003 0.6196 0.077 Uiso 1 1 calc R . .
C24 C 0.7362(5) 0.3263(5) 0.8330(4) 0.0403(13) Uani 1 1 d . . .
H24 H 0.7585 0.4111 0.8316 0.048 Uiso 1 1 calc R . .
C25 C 0.7739(5) 0.3303(5) 0.9473(4) 0.0532(16) Uani 1 1 d . . .
H25A H 0.7194 0.3622 0.9804 0.080 Uiso 1 1 calc R . .
H25B H 0.8774 0.3840 0.9837 0.080 Uiso 1 1 calc R . .
H25C H 0.7491 0.2473 0.9506 0.080 Uiso 1 1 calc R . .
C26 C 0.8312(6) 0.2876(6) 0.7840(6) 0.069(2) Uani 1 1 d . . .
H26A H 0.8214 0.2097 0.7933 0.104 Uiso 1 1 calc R . .
H26B H 0.9320 0.3509 0.8176 0.104 Uiso 1 1 calc R . .
H26C H 0.8010 0.2776 0.7094 0.104 Uiso 1 1 calc R . .
C27 C 0.3814(5) 0.6806(4) 0.6507(3) 0.0284(11) Uani 1 1 d . . .
H27A H 0.4780 0.7231 0.7050 0.034 Uiso 1 1 calc R . .
H27B H 0.3456 0.7415 0.6481 0.034 Uiso 1 1 calc R . .
C28 C 0.2814(5) 0.5806(4) 0.6841(4) 0.0411(13) Uani 1 1 d . . .
H28A H 0.1900 0.5286 0.6265 0.062 Uiso 1 1 calc R . .
H28B H 0.2632 0.6183 0.7443 0.062 Uiso 1 1 calc R . .
H28C H 0.3266 0.5304 0.7031 0.062 Uiso 1 1 calc R . .
C29 C 0.5032(5) 0.7777(4) 0.5102(4) 0.0306(11) Uani 1 1 d . . .
H29A H 0.4971 0.7642 0.4364 0.037 Uiso 1 1 calc R . .
H29B H 0.4576 0.8301 0.5262 0.037 Uiso 1 1 calc R . .
C30 C 0.6604(5) 0.8457(4) 0.5780(4) 0.0447(14) Uani 1 1 d . . .
H30A H 0.6680 0.8624 0.6514 0.067 Uiso 1 1 calc R . .
H30B H 0.7077 0.9234 0.5645 0.067 Uiso 1 1 calc R . .
H30C H 0.7073 0.7954 0.5619 0.067 Uiso 1 1 calc R . .
C31 C 0.2191(4) 0.5717(4) 0.4336(4) 0.0332(12) Uani 1 1 d . . .
H31A H 0.2254 0.5682 0.3633 0.040 Uiso 1 1 calc R . .
H31B H 0.1600 0.4866 0.4316 0.040 Uiso 1 1 calc R . .
C32 C 0.1396(5) 0.6463(5) 0.4574(4) 0.0477(15) Uani 1 1 d . . .
H32A H 0.1120 0.6348 0.5185 0.072 Uiso 1 1 calc R . .
H32B H 0.0529 0.6180 0.3974 0.072 Uiso 1 1 calc R . .
H32C H 0.2033 0.7335 0.4713 0.072 Uiso 1 1 calc R . .

loop_
_atom_site_aniso_label
_atom_site_aniso_U_11
_atom_site_aniso_U_22
_atom_site_aniso_U_33
_atom_site_aniso_U_23
_atom_site_aniso_U_13
_atom_site_aniso_U_12
Pd1 0.0198(3) 0.0162(3) 0.0182(3) 0.0047(2) 0.0069(2) 0.0107(2)
Ga1 0.0209(3) 0.0164(3) 0.0189(3) 0.0059(2) 0.0065(2) 0.0099(2)
P1 0.0226(6) 0.0198(6) 0.0220(6) 0.0041(5) 0.0074(5) 0.0132(5)
N1 0.0243(19) 0.0166(18) 0.0175(19) 0.0051(15) 0.0073(15) 0.0094(15)
N2 0.0278(19) 0.0152(18) 0.021(2) 0.0101(16) 0.0090(16) 0.0085(16)
C1 0.029(2) 0.024(3) 0.016(2) 0.003(2) 0.004(2) 0.011(2)
C2 0.030(2) 0.026(3) 0.025(3) 0.013(2) 0.010(2) 0.014(2)
C3 0.020(2) 0.016(2) 0.013(2) 0.0035(18) -0.0008(18) 0.0044(18)
C4 0.027(2) 0.019(2) 0.020(2) 0.0050(19) 0.0043(19) 0.0090(19)
C5 0.037(3) 0.027(3) 0.024(3) 0.002(2) 0.007(2) 0.018(2)
C6 0.037(3) 0.014(2) 0.027(3) 0.004(2) 0.002(2) 0.004(2)
C7 0.025(2) 0.023(2) 0.026(3) 0.010(2) 0.006(2) 0.006(2)
C8 0.021(2) 0.022(2) 0.015(2) 0.0058(18) -0.0012(18) 0.0058(19)
C9 0.032(3) 0.025(2) 0.023(3) 0.005(2) 0.012(2) 0.015(2)
C10 0.041(3) 0.045(3) 0.030(3) 0.012(2) 0.015(2) 0.025(2)
C11 0.047(3) 0.038(3) 0.032(3) 0.008(2) 0.017(2) 0.028(2)
C12 0.024(2) 0.027(2) 0.026(3) 0.006(2) 0.010(2) 0.010(2)
C13 0.039(3) 0.041(3) 0.042(3) 0.010(3) 0.012(2) 0.024(2)
C14 0.035(3) 0.038(3) 0.050(3) 0.004(3) 0.021(3) 0.009(2)
C15 0.025(2) 0.020(2) 0.023(2) 0.0112(19) 0.011(2) 0.0112(19)
C16 0.029(2) 0.020(2) 0.022(2) 0.0105(19) 0.013(2) 0.012(2)
C17 0.034(3) 0.020(2) 0.034(3) 0.010(2) 0.011(2) 0.009(2)
C18 0.044(3) 0.019(2) 0.037(3) 0.008(2) 0.012(2) 0.016(2)
C19 0.046(3) 0.032(3) 0.044(3) 0.022(2) 0.022(3) 0.027(2)
C20 0.031(3) 0.033(3) 0.032(3) 0.021(2) 0.021(2) 0.020(2)
C21 0.025(2) 0.022(2) 0.034(3) 0.012(2) 0.009(2) 0.010(2)
C22 0.039(3) 0.047(3) 0.058(4) 0.023(3) 0.023(3) 0.026(3)
C23 0.035(3) 0.044(3) 0.070(4) 0.018(3) 0.005(3) 0.021(3)
C24 0.027(3) 0.039(3) 0.065(4) 0.030(3) 0.017(3) 0.018(2)
C25 0.035(3) 0.049(3) 0.063(4) 0.025(3) -0.005(3) 0.016(3)
C26 0.046(3) 0.079(5) 0.127(6) 0.068(4) 0.048(4) 0.044(3)
C27 0.032(3) 0.027(3) 0.034(3) 0.013(2) 0.014(2) 0.019(2)
C28 0.043(3) 0.038(3) 0.054(4) 0.019(3) 0.029(3) 0.021(3)
C29 0.037(3) 0.029(3) 0.034(3) 0.011(2) 0.014(2) 0.022(2)
C30 0.033(3) 0.036(3) 0.047(3) 0.019(3) 0.004(2) 0.003(2)
C31 0.027(3) 0.038(3) 0.033(3) 0.007(2) 0.008(2) 0.018(2)
C32 0.036(3) 0.059(4) 0.049(3) 0.004(3) 0.005(3) 0.034(3)

loop_
_atom_type_symbol
_atom_type_description
_atom_type_scat_dispersion_real
_atom_type_scat_dispersion_imag
_atom_type_scat_source
C C 0.0033 0.0016 'International Tables Vol C Tables 4.2.6.8 and 6.1.1.4'
H H 0.0000 0.0000 'International Tables Vol C Tables 4.2.6.8 and 6.1.1.4'
N N 0.0061 0.0033 'International Tables Vol C Tables 4.2.6.8 and 6.1.1.4'
Ga Ga 0.2307 1.6083 'International Tables Vol C Tables 4.2.6.8 and 6.1.1.4'
Pd Pd -0.9988 1.0072 'International Tables Vol C Tables 4.2.6.8 and 6.1.1.4'
P P 0.1023 0.0942 'International Tables Vol C Tables 4.2.6.8 and 6.1.1.4'

loop_
_geom_angle_atom_site_label_1
_geom_angle_atom_site_label_2
_geom_angle_atom_site_label_3
_geom_angle
_geom_angle_site_symmetry_1
_geom_angle_site_symmetry_3
_geom_angle_publ_flag
P1 Pd1 P1 180.000(1) 2_666 . ?
P1 Pd1 Ga1 89.17(4) 2_666 . ?
P1 Pd1 Ga1 90.83(4) . . ?
P1 Pd1 Ga1 90.83(4) 2_666 2_666 ?
P1 Pd1 Ga1 89.17(4) . 2_666 ?
Ga1 Pd1 Ga1 180.0 . 2_666 ?
N1 Ga1 N2 86.57(14) . . ?
N1 Ga1 Pd1 135.27(10) . . ?
N2 Ga1 Pd1 137.79(10) . . ?
C29 P1 C27 100.6(2) . . ?
C29 P1 C31 103.9(2) . . ?
C27 P1 C31 102.4(2) . . ?
C29 P1 Pd1 113.30(15) . . ?
C27 P1 Pd1 120.63(15) . . ?
C31 P1 Pd1 113.89(15) . . ?
C1 N1 C3 117.4(3) . . ?
C1 N1 Ga1 109.6(3) . . ?
C3 N1 Ga1 132.9(3) . . ?
C2 N2 C15 117.7(3) . . ?
C2 N2 Ga1 109.7(3) . . ?
C15 N2 Ga1 130.9(3) . . ?
C2 C1 N1 117.0(4) . . ?
C1 C2 N2 117.1(4) . . ?
C4 C3 C8 120.4(4) . . ?
C4 C3 N1 120.5(4) . . ?
C8 C3 N1 119.1(4) . . ?
C5 C4 C3 118.2(4) . . ?
C5 C4 C9 118.6(4) . . ?
C3 C4 C9 123.2(4) . . ?
C6 C5 C4 121.6(4) . . ?
C5 C6 C7 120.0(4) . . ?
C6 C7 C8 121.3(4) . . ?
C7 C8 C3 118.4(4) . . ?
C7 C8 C12 121.0(4) . . ?
C3 C8 C12 120.6(4) . . ?
C4 C9 C11 112.6(4) . . ?
C4 C9 C10 111.6(4) . . ?
C11 C9 C10 108.4(4) . . ?
C8 C12 C14 114.5(4) . . ?
C8 C12 C13 110.2(4) . . ?
C14 C12 C13 109.2(4) . . ?
C20 C15 C16 120.5(4) . . ?
C20 C15 N2 120.6(4) . . ?
C16 C15 N2 118.9(4) . . ?
C17 C16 C15 118.6(4) . . ?
C17 C16 C21 120.7(4) . . ?
C15 C16 C21 120.7(4) . . ?
C18 C17 C16 121.3(4) . . ?
C19 C18 C17 119.7(4) . . ?
C18 C19 C20 121.3(4) . . ?
C19 C20 C15 118.6(4) . . ?
C19 C20 C24 119.2(4) . . ?
C15 C20 C24 122.3(4) . . ?
C16 C21 C23 114.4(4) . . ?
C16 C21 C22 110.5(4) . . ?
C23 C21 C22 109.4(4) . . ?
C20 C24 C26 112.2(5) . . ?
C20 C24 C25 111.0(4) . . ?
C26 C24 C25 109.5(4) . . ?
C28 C27 P1 116.3(3) . . ?
C30 C29 P1 114.5(3) . . ?
C32 C31 P1 115.9(3) . . ?

loop_
_geom_bond_atom_site_label_1
_geom_bond_atom_site_label_2
_geom_bond_distance
_geom_bond_site_symmetry_2
_geom_bond_publ_flag
Pd1 P1 2.3038(12) 2_666 ?
Pd1 P1 2.3038(12) . ?
Pd1 Ga1 2.4514(8) . ?
Pd1 Ga1 2.4514(8) 2_666 ?
Ga1 N1 1.903(3) . ?
Ga1 N2 1.905(3) . ?
P1 C29 1.816(5) . ?
P1 C27 1.820(5) . ?
P1 C31 1.837(4) . ?
N1 C1 1.406(5) . ?
N1 C3 1.436(5) . ?
N2 C2 1.401(5) . ?
N2 C15 1.430(5) . ?
C1 C2 1.332(6) . ?
C3 C4 1.414(6) . ?
C3 C8 1.417(6) . ?
C4 C5 1.400(6) . ?
C4 C9 1.517(6) . ?
C5 C6 1.371(6) . ?
C6 C7 1.383(6) . ?
C7 C8 1.392(6) . ?
C8 C12 1.515(6) . ?
C9 C11 1.526(6) . ?
C9 C10 1.531(6) . ?
C12 C14 1.527(6) . ?
C12 C13 1.533(6) . ?
C15 C20 1.405(6) . ?
C15 C16 1.414(6) . ?
C16 C17 1.392(6) . ?
C16 C21 1.517(6) . ?
C17 C18 1.384(6) . ?
C18 C19 1.380(6) . ?
C19 C20 1.400(6) . ?
C20 C24 1.529(6) . ?
C21 C23 1.520(6) . ?
C21 C22 1.533(6) . ?
C24 C26 1.530(7) . ?
C24 C25 1.534(7) . ?
C27 C28 1.522(6) . ?
C29 C30 1.512(6) . ?
C31 C32 1.543(6) . ?
